data_4310294
loop_
_publ_author_name
'C. Matthias Grunert'
'Johannes Schweifer'
'Peter Weinberger'
'Wolfgang Linert'
'Kurt Mereiter'
'Gerfried Hilscher'
'Martin M\"uller'
'G\"unter Wiesinger'
'Petra J. van Koningsbruggen'

_publ_contact_author
;
        Weinberger, Peter
        Institute of Applied Synthetic Chemistry
        Vienna University of Technology
        Getreidemarkt 9/163-AC
        A-1060 Vienna
        Austria
;
_publ_contact_author_email weinberg@mail.zserv.tuwien.ac.at
_publ_contact_author_fax '++43 1 58801-16299'
_publ_contact_author_phone '++43 1 58801-15352'
_publ_section_title
;
 Structure and Physical Properties of
 [\m-Tris(1,4-bis(tetrazol-1-yl)butane-N4,N4')iron(II)]
 Bis(hexafluorophosphate), a New Fe(II) Spin-Crossover Compound with a
 Three-Dimensional Threefold Interlocked Crystal Lattice
;
_journal_name_full 'Inorganic Chemistry'
_journal_page_first 155
_journal_page_last 165
_journal_paper_doi 10.1021/ic034452z
_journal_volume 43
_journal_year 2004
_chemical_formula_moiety '(C18 H30 Fe N24 2+), 2(F6 P 1+), (solv)'
_chemical_formula_sum 'C18 H30 F12 Fe N24 O1.3 P2'
_chemical_formula_weight 949.25
_chemical_name_systematic
; 
[mue-tris(1,4-bis(tetrazol-1-yl)butane-N4,N4')iron(II)] 
bis(hexafluorophosphate solvate (methanol, water)
;
_space_group_IT_number 147
_symmetry_cell_setting trigonal
_symmetry_space_group_name_Hall '-P 3'
_symmetry_space_group_name_H-M 'P -3'
_atom_sites_solution_hydrogens geom
_atom_sites_solution_primary direct
_atom_sites_solution_secondary difmap
_audit_creation_method SHELXL-97
_cell_angle_alpha 90.00
_cell_angle_beta 90.00
_cell_angle_gamma 120.00
_cell_formula_units_Z 1
_cell_length_a 11.253(6)
_cell_length_b 11.253(6)
_cell_length_c 8.879(5)
_cell_measurement_reflns_used 2347
_cell_measurement_temperature 180(1)
_cell_measurement_theta_max 29.3
_cell_measurement_theta_min 2.1
_cell_volume 973.7(9)
_computing_cell_refinement 'Bruker SAINT'
_computing_data_collection 'Bruker SMART'
_computing_data_reduction 'Bruker SAINT, SADABS, XPREP'
_computing_molecular_graphics 'Bruker SHELXTL'
_computing_publication_material 'Bruker SHELXTL'
_computing_structure_refinement 'SHELXL-97 (Sheldrick, 1997)'
_computing_structure_solution 'SHELXS-97 (Sheldrick, 1990)'
_diffrn_ambient_temperature 180(1)
_diffrn_measured_fraction_theta_full 0.996
_diffrn_measured_fraction_theta_max 0.996
_diffrn_measurement_device_type
;
Bruker-AXS Smart APEX CCD 3-circle diffractometer
;
_diffrn_measurement_method 'phi and omega scans'
_diffrn_radiation_monochromator graphite
_diffrn_radiation_source 'normal-focus sealed tube'
_diffrn_radiation_type MoK\a
_diffrn_radiation_wavelength 0.71073
_diffrn_reflns_av_R_equivalents 0.0288
_diffrn_reflns_av_sigmaI/netI 0.0290
_diffrn_reflns_limit_h_max 10
_diffrn_reflns_limit_h_min -15
_diffrn_reflns_limit_k_max 15
_diffrn_reflns_limit_k_min -15
_diffrn_reflns_limit_l_max 12
_diffrn_reflns_limit_l_min -10
_diffrn_reflns_number 7696
_diffrn_reflns_theta_full 29.95
_diffrn_reflns_theta_max 29.95
_diffrn_reflns_theta_min 2.29
_diffrn_standards_decay_% 0
_exptl_absorpt_coefficient_mu 0.582
_exptl_absorpt_correction_T_max 1.00
_exptl_absorpt_correction_T_min 0.79
_exptl_absorpt_correction_type multi-scan
_exptl_absorpt_process_details 'program SADABS V2.03, G.M. Sheldrick'
_exptl_crystal_colour colorless
_exptl_crystal_density_diffrn 1.619
_exptl_crystal_density_method 'not measured'
_exptl_crystal_description rhombohedron
_exptl_crystal_F_000 480
_exptl_crystal_size_max 0.4
_exptl_crystal_size_mid 0.4
_exptl_crystal_size_min 0.3
_refine_diff_density_max 0.704
_refine_diff_density_min -0.527
_refine_diff_density_rms 0.074
_refine_ls_extinction_method none
_refine_ls_goodness_of_fit_ref 1.053
_refine_ls_hydrogen_treatment mixed
_refine_ls_matrix_type full
_refine_ls_number_parameters 103
_refine_ls_number_reflns 1883
_refine_ls_number_restraints 0
_refine_ls_restrained_S_all 1.053
_refine_ls_R_factor_all 0.0511
_refine_ls_R_factor_gt 0.0468
_refine_ls_shift/su_max 0.000
_refine_ls_shift/su_mean 0.000
_refine_ls_structure_factor_coef Fsqd
_refine_ls_weighting_details 'calc w=1/[\s^2^(Fo^2^)+(0.0599P)^2^+0.6986P] where P=(Fo^2^+2Fc^2^)/3'
_refine_ls_weighting_scheme calc
_refine_ls_wR_factor_gt 0.1160
_refine_ls_wR_factor_ref 0.1192
_reflns_number_gt 1722
_reflns_number_total 1883
_reflns_threshold_expression >2sigma(I)
_cod_data_source_file ic034452z_8.cif
_cod_data_source_block Bundi180
_cod_depositor_comments
;
The following automatic conversions were performed:
'_symmetry_cell_setting' value 'Trigonal' changed to 'trigonal' according
to '/home/saulius/struct/CIF-dictionaries/cif_core.dic' dictionary named
'cif_core.dic' version 2.4.1 from 2010-06-29.

Automatic conversion script
Id: cif_fix_enum 1527 2010-12-29 10:47:43Z saulius 
;
_cod_original_formula_sum 'C18 H30 F12 Fe N24 O1.30 P2'
_cod_database_code 4310294

loop_
_symmetry_equiv_pos_as_xyz
'x, y, z'
'-y, x-y, z'
'-x+y, -x, z'
'-x, -y, -z'
'y, -x+y, -z'
'x-y, x, -z'

loop_
_atom_site_label
_atom_site_type_symbol
_atom_site_fract_x
_atom_site_fract_y
_atom_site_fract_z
_atom_site_U_iso_or_equiv
_atom_site_adp_type
_atom_site_occupancy
_atom_site_symmetry_multiplicity
_atom_site_calc_flag
_atom_site_refinement_flags
_atom_site_disorder_assembly
_atom_site_disorder_group
Fe Fe 0.0000 0.0000 0.0000 0.01198(15) Uani 1 6 d S . .
N1 N 0.36257(15) 0.07901(15) 0.24459(16) 0.0203(3) Uani 1 1 d . . .
N2 N 0.35858(18) 0.19464(18) 0.2719(2) 0.0338(4) Uani 1 1 d . . .
N3 N 0.25031(18) 0.18153(17) 0.2069(2) 0.0304(4) Uani 1 1 d . . .
N4 N 0.18191(14) 0.05789(14) 0.13672(16) 0.0191(3) Uani 1 1 d . . .
C1 C 0.25418(18) -0.00339(19) 0.1617(2) 0.0236(4) Uani 1 1 d . . .
H1 H 0.2322 -0.0917 0.1261 0.028 Uiso 1 1 calc R . .
C2 C 0.47329(18) 0.0603(2) 0.3066(2) 0.0262(4) Uani 1 1 d . . .
H2A H 0.5605 0.1491 0.3047 0.031 Uiso 1 1 calc R . .
H2B H 0.4849 -0.0055 0.2433 0.031 Uiso 1 1 calc R . .
C3 C 0.44154(19) 0.0074(2) 0.4669(2) 0.0283(4) Uani 1 1 d . . .
H3A H 0.3560 -0.0828 0.4683 0.034 Uiso 1 1 calc R . .
H3B H 0.4267 0.0717 0.5295 0.034 Uiso 1 1 calc R . .
P P 0.3333 0.6667 0.10678(13) 0.0386(3) Uani 1 3 d S . .
F1 F 0.2886(2) 0.53619(18) 0.2125(2) 0.0675(6) Uani 1 1 d . . .
F2 F 0.1999(3) 0.5759(3) 0.0101(3) 0.0967(8) Uani 1 1 d . . .
O1S O 0.0000 0.0000 0.5000 0.088(11) Uani 0.36(3) 6 d SP . .
O2S O 0.157(3) 0.089(3) 0.516(2) 0.091(10) Uani 0.127(9) 1 d P . .
O3S O 0.0000 0.0000 0.633(15) 0.08(5) Uiso 0.040(15) 3 d SP . .

loop_
_atom_site_aniso_label
_atom_site_aniso_U_11
_atom_site_aniso_U_22
_atom_site_aniso_U_33
_atom_site_aniso_U_23
_atom_site_aniso_U_13
_atom_site_aniso_U_12
Fe 0.01152(18) 0.01152(18) 0.0129(3) 0.000 0.000 0.00576(9)
N1 0.0177(6) 0.0233(7) 0.0191(6) 0.0008(5) -0.0037(5) 0.0095(6)
N2 0.0318(9) 0.0265(8) 0.0436(10) -0.0105(7) -0.0173(7) 0.0148(7)
N3 0.0304(8) 0.0242(8) 0.0394(9) -0.0112(7) -0.0151(7) 0.0156(7)
N4 0.0181(6) 0.0173(6) 0.0208(7) -0.0021(5) -0.0047(5) 0.0082(5)
C1 0.0238(8) 0.0236(8) 0.0262(8) -0.0045(7) -0.0088(7) 0.0139(7)
C2 0.0187(8) 0.0386(10) 0.0232(8) 0.0050(7) -0.0023(6) 0.0157(7)
C3 0.0231(9) 0.0432(11) 0.0215(8) 0.0060(7) -0.0020(7) 0.0189(8)
P 0.0368(3) 0.0368(3) 0.0422(6) 0.000 0.000 0.01839(17)
F1 0.0598(11) 0.0420(9) 0.0973(15) 0.0147(9) -0.0055(10) 0.0228(8)
F2 0.0925(17) 0.1007(18) 0.0817(15) -0.0222(13) -0.0514(13) 0.0369(14)
O1S 0.120(15) 0.120(15) 0.023(8) 0.000 0.000 0.060(8)
O2S 0.09(2) 0.11(2) 0.061(14) 0.006(12) 0.004(12) 0.042(17)

loop_
_atom_type_symbol
_atom_type_description
_atom_type_scat_dispersion_real
_atom_type_scat_dispersion_imag
_atom_type_scat_source
C C 0.0033 0.0016 'International Tables Vol C Tables 4.2.6.8 and 6.1.1.4'
H H 0.0000 0.0000 'International Tables Vol C Tables 4.2.6.8 and 6.1.1.4'
N N 0.0061 0.0033 'International Tables Vol C Tables 4.2.6.8 and 6.1.1.4'
F F 0.0171 0.0103 'International Tables Vol C Tables 4.2.6.8 and 6.1.1.4'
P P 0.1023 0.0942 'International Tables Vol C Tables 4.2.6.8 and 6.1.1.4'
Fe Fe 0.3463 0.8444 'International Tables Vol C Tables 4.2.6.8 and 6.1.1.4'
O O 0.0106 0.0060 'International Tables Vol C Tables 4.2.6.8 and 6.1.1.4'

loop_
_geom_angle_atom_site_label_1
_geom_angle_atom_site_label_2
_geom_angle_atom_site_label_3
_geom_angle
_geom_angle_site_symmetry_1
_geom_angle_site_symmetry_3
_geom_angle_publ_flag
N4 Fe N4 87.99(6) 5 . ?
N4 Fe N4 92.01(6) 5 4 ?
N4 Fe N4 180.00(8) . 4 ?
N4 Fe N4 87.99(6) 5 3 ?
N4 Fe N4 92.01(6) . 3 ?
N4 Fe N4 87.99(6) 4 3 ?
N4 Fe N4 92.01(6) 5 6 ?
N4 Fe N4 87.99(6) . 6 ?
N4 Fe N4 92.01(6) 4 6 ?
N4 Fe N4 180.00(9) 3 6 ?
N4 Fe N4 180.00(7) 5 2 ?
N4 Fe N4 92.01(6) . 2 ?
N4 Fe N4 87.99(6) 4 2 ?
N4 Fe N4 92.01(6) 3 2 ?
N4 Fe N4 87.99(6) 6 2 ?
C1 N1 N2 108.20(14) . . ?
C1 N1 C2 131.07(16) . . ?
N2 N1 C2 120.71(15) . . ?
N3 N2 N1 107.16(15) . . ?
N2 N3 N4 110.00(15) . . ?
C1 N4 N3 106.03(14) . . ?
C1 N4 Fe 131.92(12) . . ?
N3 N4 Fe 121.86(11) . . ?
N4 C1 N1 108.61(15) . . ?
N4 C1 H1 125.7 . . ?
N1 C1 H1 125.7 . . ?
N1 C2 C3 110.98(15) . . ?
N1 C2 H2A 109.4 . . ?
C3 C2 H2A 109.4 . . ?
N1 C2 H2B 109.4 . . ?
C3 C2 H2B 109.4 . . ?
H2A C2 H2B 108.0 . . ?
C2 C3 C3 111.03(19) . 4_656 ?
C2 C3 H3A 109.4 . . ?
C3 C3 H3A 109.4 4_656 . ?
C2 C3 H3B 109.4 . . ?
C3 C3 H3B 109.4 4_656 . ?
H3A C3 H3B 108.0 . . ?
F2 P F2 93.34(15) . 3_565 ?
F2 P F2 93.34(15) . 2_665 ?
F2 P F2 93.34(15) 3_565 2_665 ?
F2 P F1 89.66(14) . 3_565 ?
F2 P F1 87.97(12) 3_565 3_565 ?
F2 P F1 176.65(14) 2_665 3_565 ?
F2 P F1 176.65(14) . 2_665 ?
F2 P F1 89.66(14) 3_565 2_665 ?
F2 P F1 87.98(12) 2_665 2_665 ?
F1 P F1 88.95(12) 3_565 2_665 ?
F2 P F1 87.97(12) . . ?
F2 P F1 176.65(14) 3_565 . ?
F2 P F1 89.66(14) 2_665 . ?
F1 P F1 88.95(12) 3_565 . ?
F1 P F1 88.95(12) 2_665 . ?

loop_
_geom_bond_atom_site_label_1
_geom_bond_atom_site_label_2
_geom_bond_distance
_geom_bond_site_symmetry_2
_geom_bond_publ_flag
Fe N4 2.1806(16) 5 ?
Fe N4 2.1806(16) . ?
Fe N4 2.1806(16) 4 ?
Fe N4 2.1806(16) 3 ?
Fe N4 2.1806(16) 6 ?
Fe N4 2.1806(16) 2 ?
N1 C1 1.326(2) . ?
N1 N2 1.346(2) . ?
N1 C2 1.470(2) . ?
N2 N3 1.288(2) . ?
N3 N4 1.358(2) . ?
N4 C1 1.322(2) . ?
C1 H1 0.9500 . ?
C2 C3 1.515(3) . ?
C2 H2A 0.9900 . ?
C2 H2B 0.9900 . ?
C3 C3 1.524(4) 4_656 ?
C3 H3A 0.9900 . ?
C3 H3B 0.9900 . ?
P F2 1.581(2) . ?
P F2 1.581(2) 3_565 ?
P F2 1.581(2) 2_665 ?
P F1 1.597(2) 3_565 ?
P F1 1.597(2) 2_665 ?
P F1 1.597(2) . ?

loop_
_geom_torsion_atom_site_label_1
_geom_torsion_atom_site_label_2
_geom_torsion_atom_site_label_3
_geom_torsion_atom_site_label_4
_geom_torsion
_geom_torsion_site_symmetry_1
_geom_torsion_site_symmetry_2
_geom_torsion_site_symmetry_3
_geom_torsion_site_symmetry_4
_geom_torsion_publ_flag
C1 N1 N2 N3 0.0(2) . . . . ?
C2 N1 N2 N3 -178.76(17) . . . . ?
N1 N2 N3 N4 0.2(2) . . . . ?
N2 N3 N4 C1 -0.3(2) . . . . ?
N2 N3 N4 Fe -175.80(14) . . . . ?
N4 Fe N4 C1 -24.66(15) 5 . . . ?
N4 Fe N4 C1 -130(100) 4 . . . ?
N4 Fe N4 C1 63.26(19) 3 . . . ?
N4 Fe N4 C1 -116.74(19) 6 . . . ?
N4 Fe N4 C1 155.34(15) 2 . . . ?
N4 Fe N4 N3 149.54(16) 5 . . . ?
N4 Fe N4 N3 44(100) 4 . . . ?
N4 Fe N4 N3 -122.55(12) 3 . . . ?
N4 Fe N4 N3 57.45(12) 6 . . . ?
N4 Fe N4 N3 -30.46(16) 2 . . . ?
N3 N4 C1 N1 0.3(2) . . . . ?
Fe N4 C1 N1 175.16(12) . . . . ?
N2 N1 C1 N4 -0.2(2) . . . . ?
C2 N1 C1 N4 178.41(17) . . . . ?
C1 N1 C2 C3 -94.7(2) . . . . ?
N2 N1 C2 C3 83.7(2) . . . . ?
N1 C2 C3 C3 -178.1(2) . . . 4_656 ?
